data_4085641
loop_
_publ_author_name
'Espina, Manuela'
'Rivilla, Ivan'
'Conde, Ana'
'D\'iaz-Requejo, M. Mar'
'P\'erez, Pedro J.'
'\'Alvarez, Eleuterio'
'Fern\'andez, Rosario'
'Lassaletta, Jos\'e M.'

_publ_section_title
;
 Chiral, Sterically Demanding N-Heterocyclic Carbenes Fused into a
 Heterobiaryl Skeleton: Design, Synthesis, and Structural Analysis
;
_journal_name_full Organometallics
_journal_page_first 150320082744001
_journal_paper_doi 10.1021/acs.organomet.5b00046
_journal_year 2015
_chemical_formula_moiety 'C32 H42 Ag Cl N2'
_chemical_formula_sum 'C32 H42 Ag Cl N2'
_chemical_formula_weight 598.00
_chemical_name_systematic
; 
 ? 
;
_space_group_IT_number 14
_symmetry_cell_setting monoclinic
_symmetry_space_group_name_Hall '-P 2ybc'
_symmetry_space_group_name_H-M 'P 1 21/c 1'
_atom_sites_solution_hydrogens geom
_atom_sites_solution_primary direct
_atom_sites_solution_secondary difmap
_audit_creation_method SHELXL-97
_cell_angle_alpha 90.00
_cell_angle_beta 118.034(4)
_cell_angle_gamma 90.00
_cell_formula_units_Z 4
_cell_length_a 13.5397(19)
_cell_length_b 18.106(2)
_cell_length_c 13.0512(18)
_cell_measurement_reflns_used 4193
_cell_measurement_temperature 173(2)
_cell_measurement_theta_max 22.27
_cell_measurement_theta_min 3.12
_cell_volume 2824.1(6)
_computing_cell_refinement 'APEX2 Software Suite (Bruker, 2007)'
_computing_data_collection 'APEX2 Software Suite (Bruker, 2007)'
_computing_data_reduction 'APEX2 Software Suite (Bruker, 2007)'
_computing_molecular_graphics 'SHELXTL (Sheldrick, 2008)'
_computing_publication_material 'SHELXTL and publCIF (Westrip, 2010)'
_computing_structure_refinement 'SHELXL97 (Sheldrick, 2008)'
_computing_structure_solution 'SIR2002 (Burla et al., 2003)'
_diffrn_ambient_temperature 173(2)
_diffrn_detector_area_resol_mean 8.26
_diffrn_measured_fraction_theta_full 0.991
_diffrn_measured_fraction_theta_max 0.991
_diffrn_measurement_device_type
;
 Bruker-Nonius X8kappa APEX II CCD area detector
;
_diffrn_measurement_method 'phi and omega scans with narrow frames'
_diffrn_radiation_monochromator graphite
_diffrn_radiation_source 'fine-focus sealed tube'
_diffrn_radiation_type MoK\a
_diffrn_radiation_wavelength 0.71073
_diffrn_reflns_av_R_equivalents 0.0863
_diffrn_reflns_av_sigmaI/netI 0.0715
_diffrn_reflns_limit_h_max 16
_diffrn_reflns_limit_h_min -13
_diffrn_reflns_limit_k_max 12
_diffrn_reflns_limit_k_min -21
_diffrn_reflns_limit_l_max 15
_diffrn_reflns_limit_l_min -15
_diffrn_reflns_number 29851
_diffrn_reflns_theta_full 25.25
_diffrn_reflns_theta_max 25.25
_diffrn_reflns_theta_min 2.04
_diffrn_standards_decay_% 0
_exptl_absorpt_coefficient_mu 0.832
_exptl_absorpt_correction_T_max 0.9592
_exptl_absorpt_correction_T_min 0.9053
_exptl_absorpt_correction_type multi-scan
_exptl_absorpt_process_details
;
 program SADABS, Bruker (2001).
;
_exptl_crystal_colour colourless
_exptl_crystal_density_diffrn 1.406
_exptl_crystal_density_method 'not measured'
_exptl_crystal_description needle
_exptl_crystal_F_000 1248
_exptl_crystal_size_max 0.20
_exptl_crystal_size_mid 0.10
_exptl_crystal_size_min 0.05
_refine_diff_density_max 0.949
_refine_diff_density_min -0.955
_refine_diff_density_rms 0.142
_refine_ls_extinction_method none
_refine_ls_goodness_of_fit_ref 1.102
_refine_ls_hydrogen_treatment constr
_refine_ls_matrix_type full
_refine_ls_number_parameters 331
_refine_ls_number_reflns 5069
_refine_ls_number_restraints 0
_refine_ls_restrained_S_all 1.107
_refine_ls_R_factor_all 0.0934
_refine_ls_R_factor_gt 0.0593
_refine_ls_shift/su_max 0.000
_refine_ls_shift/su_mean 0.000
_refine_ls_structure_factor_coef Fsqd
_refine_ls_weighting_details 'calc w=1/[\s^2^(Fo^2^)+(0.0921P)^2^+3.4217P] where P=(Fo^2^+2Fc^2^)/3'
_refine_ls_weighting_scheme calc
_refine_ls_wR_factor_gt 0.1561
_refine_ls_wR_factor_ref 0.1715
_reflns_number_gt 3587
_reflns_number_total 5069
_reflns_threshold_expression >2sigma(I)
_cod_data_source_file om5b00046_si_001.cif
_cod_data_source_block 14
_cod_depositor_comments
;
The following automatic conversions were performed:

'_symmetry_cell_setting' value 'Monoclinic' changed to 'monoclinic'
according to
/usr/data/users/saulius/crontab/automatic-downloads/rss-feeds/ACS/lib/dictionaries/cif_core.dic
dictionary named 'cif_core.dic' version 2.4.2 from 2011-04-26.

Automatic conversion script
Id: cif_fix_values 3105 2015-03-04 15:46:00Z robertas 
;
_cod_original_sg_symbol_H-M 'P 21/c'
_cod_database_code 4085641

loop_
_symmetry_equiv_pos_as_xyz
'x, y, z'
'-x, y+1/2, -z+1/2'
'-x, -y, -z'
'x, -y-1/2, z-1/2'

loop_
_atom_site_label
_atom_site_type_symbol
_atom_site_fract_x
_atom_site_fract_y
_atom_site_fract_z
_atom_site_U_iso_or_equiv
_atom_site_adp_type
_atom_site_occupancy
_atom_site_symmetry_multiplicity
_atom_site_calc_flag
_atom_site_refinement_flags
Ag1 Ag 0.25767(4) 0.10036(2) 0.78879(4) 0.02754(19) Uani 1 1 d .
Cl1 Cl 0.28499(17) 0.04385(9) 0.64301(15) 0.0468(5) Uani 1 1 d .
N1 N 0.1673(4) 0.1565(2) 0.9540(4) 0.0183(10) Uani 1 1 d .
N2 N 0.2807(4) 0.2382(2) 0.9477(4) 0.0226(10) Uani 1 1 d .
C1 C 0.2393(5) 0.1684(3) 0.9094(5) 0.0209(12) Uani 1 1 d .
C2 C 0.2340(5) 0.2686(3) 1.0123(5) 0.0235(13) Uani 1 1 d .
H2 H 0.2501 0.3161 1.0471 0.028 Uiso 1 1 calc R
C3 C 0.1622(5) 0.2194(3) 1.0173(5) 0.0224(12) Uani 1 1 d .
C4 C 0.0892(5) 0.2186(3) 1.0672(5) 0.0278(13) Uani 1 1 d .
H4 H 0.0853 0.2599 1.1101 0.033 Uiso 1 1 calc R
C5 C 0.0251(5) 0.1583(3) 1.0527(5) 0.0273(13) Uani 1 1 d .
H5 H -0.0252 0.1572 1.0845 0.033 Uiso 1 1 calc R
C6 C 0.0333(5) 0.0962(3) 0.9893(5) 0.0261(13) Uani 1 1 d .
H6 H -0.0130 0.0546 0.9797 0.031 Uiso 1 1 calc R
C7 C 0.1027(5) 0.0938(3) 0.9430(4) 0.0193(12) Uani 1 1 d .
C8 C 0.1144(4) 0.0269(3) 0.8805(5) 0.0172(11) Uani 1 1 d .
C9 C 0.2024(5) -0.0241(3) 0.9392(5) 0.0196(12) Uani 1 1 d .
C10 C 0.2051(5) -0.0863(3) 0.8777(5) 0.0238(13) Uani 1 1 d .
H10 H 0.2639 -0.1209 0.9154 0.029 Uiso 1 1 calc R
C11 C 0.1263(5) -0.0996(3) 0.7644(5) 0.0207(12) Uani 1 1 d .
C12 C 0.0405(5) -0.0500(3) 0.7089(5) 0.0224(12) Uani 1 1 d .
H12 H -0.0151 -0.0595 0.6315 0.027 Uiso 1 1 calc R
C13 C 0.0339(5) 0.0145(3) 0.7650(5) 0.0215(12) Uani 1 1 d .
C14 C 0.2928(5) -0.0131(3) 1.0634(5) 0.0276(13) Uani 1 1 d .
H14 H 0.2726 0.0309 1.0960 0.033 Uiso 1 1 calc R
C15 C 0.4077(5) 0.0012(4) 1.0693(6) 0.0400(16) Uani 1 1 d .
H15A H 0.4272 -0.0405 1.0343 0.060 Uiso 1 1 calc R
H15B H 0.4647 0.0065 1.1506 0.060 Uiso 1 1 calc R
H15C H 0.4042 0.0466 1.0269 0.060 Uiso 1 1 calc R
C16 C 0.3022(6) -0.0809(3) 1.1398(5) 0.0359(15) Uani 1 1 d .
H16A H 0.2306 -0.0887 1.1400 0.054 Uiso 1 1 calc R
H16B H 0.3610 -0.0721 1.2193 0.054 Uiso 1 1 calc R
H16C H 0.3208 -0.1248 1.1084 0.054 Uiso 1 1 calc R
C17 C 0.1312(5) -0.1699(3) 0.7010(5) 0.0272(13) Uani 1 1 d .
H17 H 0.0739 -0.1647 0.6177 0.033 Uiso 1 1 calc R
C18 C 0.2439(6) -0.1789(4) 0.7046(5) 0.0360(15) Uani 1 1 d .
H18A H 0.2615 -0.1343 0.6739 0.054 Uiso 1 1 calc R
H18B H 0.2417 -0.2215 0.6572 0.054 Uiso 1 1 calc R
H18C H 0.3016 -0.1868 0.7850 0.054 Uiso 1 1 calc R
C19 C 0.1001(6) -0.2382(3) 0.7492(6) 0.0372(16) Uani 1 1 d .
H19A H 0.1502 -0.2420 0.8328 0.056 Uiso 1 1 calc R
H19B H 0.1075 -0.2825 0.7103 0.056 Uiso 1 1 calc R
H19C H 0.0226 -0.2337 0.7352 0.056 Uiso 1 1 calc R
C20 C -0.0605(5) 0.0679(3) 0.6988(5) 0.0334(15) Uani 1 1 d .
H20 H -0.0488 0.1120 0.7494 0.040 Uiso 1 1 calc R
C21 C -0.1714(6) 0.0333(5) 0.6738(7) 0.054(2) Uani 1 1 d .
H21A H -0.1861 -0.0092 0.6221 0.081 Uiso 1 1 calc R
H21B H -0.2314 0.0697 0.6364 0.081 Uiso 1 1 calc R
H21C H -0.1685 0.0169 0.7468 0.081 Uiso 1 1 calc R
C22 C -0.0624(6) 0.0949(3) 0.5861(6) 0.0416(17) Uani 1 1 d .
H22A H 0.0119 0.1132 0.6034 0.062 Uiso 1 1 calc R
H22B H -0.1173 0.1348 0.5522 0.062 Uiso 1 1 calc R
H22C H -0.0831 0.0538 0.5309 0.062 Uiso 1 1 calc R
C23 C 0.3708(5) 0.2768(3) 0.9325(5) 0.0286(11) Uani 1 1 d U
C24 C 0.3247(6) 0.3529(4) 0.8743(6) 0.0445(15) Uani 1 1 d U
H24A H 0.2979 0.3815 0.9210 0.053 Uiso 1 1 calc R
H24B H 0.2611 0.3456 0.7957 0.053 Uiso 1 1 calc R
C25 C 0.4248(6) 0.3971(3) 0.8659(6) 0.0447(18) Uani 1 1 d .
H25 H 0.3996 0.4474 0.8317 0.054 Uiso 1 1 calc R
C26 C 0.4528(8) 0.3517(4) 0.7916(6) 0.056(2) Uani 1 1 d .
H26A H 0.5044 0.3797 0.7719 0.067 Uiso 1 1 calc R
H26B H 0.3836 0.3419 0.7183 0.067 Uiso 1 1 calc R
C27 C 0.5065(5) 0.2788(3) 0.8451(6) 0.0365(13) Uani 1 1 d U
H27 H 0.5329 0.2514 0.7959 0.044 Uiso 1 1 calc R
C28 C 0.4099(6) 0.2357(4) 0.8563(6) 0.0415(13) Uani 1 1 d U
H28A H 0.3456 0.2289 0.7781 0.050 Uiso 1 1 calc R
H28B H 0.4374 0.1862 0.8898 0.050 Uiso 1 1 calc R
C29 C 0.4687(6) 0.2882(4) 1.0512(6) 0.0429(15) Uani 1 1 d U
H29A H 0.4962 0.2396 1.0888 0.051 Uiso 1 1 calc R
H29B H 0.4442 0.3169 1.0997 0.051 Uiso 1 1 calc R
C30 C 0.5682(6) 0.3312(3) 1.0428(6) 0.0469(19) Uani 1 1 d .
H30 H 0.6342 0.3388 1.1209 0.056 Uiso 1 1 calc R
C31 C 0.5134(6) 0.4021(4) 0.9886(6) 0.0434(17) Uani 1 1 d .
H31A H 0.5717 0.4368 0.9928 0.052 Uiso 1 1 calc R
H31B H 0.4801 0.4234 1.0352 0.052 Uiso 1 1 calc R
C32 C 0.5965(6) 0.2862(4) 0.9676(6) 0.052(2) Uani 1 1 d .
H32A H 0.6171 0.2362 1.0017 0.062 Uiso 1 1 calc R
H32B H 0.6633 0.3078 0.9669 0.062 Uiso 1 1 calc R

loop_
_atom_site_aniso_label
_atom_site_aniso_U_11
_atom_site_aniso_U_22
_atom_site_aniso_U_33
_atom_site_aniso_U_23
_atom_site_aniso_U_13
_atom_site_aniso_U_12
Ag1 0.0366(3) 0.0200(2) 0.0307(3) -0.00344(18) 0.0197(2) -0.0029(2)
Cl1 0.0749(13) 0.0348(9) 0.0414(10) -0.0069(7) 0.0361(10) -0.0010(9)
N1 0.021(2) 0.016(2) 0.019(2) -0.0004(17) 0.010(2) -0.0003(19)
N2 0.026(3) 0.016(2) 0.030(3) -0.0019(19) 0.016(2) -0.0019(19)
C1 0.023(3) 0.013(2) 0.026(3) -0.004(2) 0.011(3) -0.001(2)
C2 0.030(3) 0.013(2) 0.027(3) -0.005(2) 0.013(3) -0.003(2)
C3 0.025(3) 0.015(3) 0.025(3) -0.005(2) 0.010(3) 0.002(2)
C4 0.028(3) 0.026(3) 0.031(3) -0.006(2) 0.015(3) 0.004(3)
C5 0.033(3) 0.022(3) 0.034(3) -0.003(2) 0.022(3) 0.002(3)
C6 0.033(3) 0.019(3) 0.032(3) 0.000(2) 0.019(3) -0.005(3)
C7 0.022(3) 0.012(2) 0.017(3) 0.002(2) 0.004(2) -0.001(2)
C8 0.020(3) 0.012(2) 0.023(3) -0.003(2) 0.012(2) -0.003(2)
C9 0.024(3) 0.013(2) 0.023(3) 0.005(2) 0.011(3) 0.002(2)
C10 0.026(3) 0.018(3) 0.027(3) 0.002(2) 0.012(3) 0.006(2)
C11 0.027(3) 0.014(2) 0.025(3) 0.004(2) 0.016(3) 0.002(2)
C12 0.025(3) 0.018(3) 0.025(3) -0.003(2) 0.012(3) -0.003(2)
C13 0.021(3) 0.019(3) 0.026(3) 0.000(2) 0.012(3) -0.001(2)
C14 0.028(3) 0.023(3) 0.029(3) -0.002(2) 0.011(3) 0.004(3)
C15 0.028(4) 0.047(4) 0.035(4) -0.001(3) 0.006(3) -0.001(3)
C16 0.045(4) 0.037(3) 0.022(3) 0.005(3) 0.013(3) 0.008(3)
C17 0.043(4) 0.020(3) 0.027(3) -0.001(2) 0.023(3) 0.003(3)
C18 0.047(4) 0.035(3) 0.030(4) -0.001(3) 0.022(3) 0.012(3)
C19 0.058(5) 0.017(3) 0.041(4) -0.006(3) 0.027(4) -0.006(3)
C20 0.032(4) 0.027(3) 0.030(3) 0.000(3) 0.005(3) 0.013(3)
C21 0.030(4) 0.082(6) 0.045(5) 0.004(4) 0.013(4) 0.020(4)
C22 0.046(4) 0.025(3) 0.036(4) 0.008(3) 0.005(3) 0.010(3)
C23 0.029(2) 0.023(2) 0.036(3) 0.0033(19) 0.018(2) -0.001(2)
C24 0.041(3) 0.036(3) 0.050(3) 0.006(3) 0.016(3) 0.001(3)
C25 0.052(5) 0.028(3) 0.036(4) 0.011(3) 0.006(3) 0.007(3)
C26 0.080(6) 0.054(5) 0.025(4) 0.010(3) 0.017(4) 0.016(4)
C27 0.034(3) 0.030(3) 0.046(3) -0.003(2) 0.019(3) -0.002(2)
C28 0.043(3) 0.037(3) 0.045(3) 0.000(2) 0.021(2) -0.001(2)
C29 0.044(3) 0.040(3) 0.041(3) 0.004(2) 0.018(3) -0.002(3)
C30 0.058(5) 0.028(3) 0.032(4) -0.004(3) 0.002(4) -0.005(3)
C31 0.035(4) 0.051(4) 0.042(4) -0.005(3) 0.017(3) 0.003(3)
C32 0.053(5) 0.067(5) 0.041(4) 0.022(4) 0.027(4) 0.028(4)

loop_
_atom_type_symbol
_atom_type_description
_atom_type_scat_dispersion_real
_atom_type_scat_dispersion_imag
_atom_type_scat_source
C C 0.0033 0.0016 'International Tables Vol C Tables 4.2.6.8 and 6.1.1.4'
H H 0.0000 0.0000 'International Tables Vol C Tables 4.2.6.8 and 6.1.1.4'
N N 0.0061 0.0033 'International Tables Vol C Tables 4.2.6.8 and 6.1.1.4'
Cl Cl 0.1484 0.1585 'International Tables Vol C Tables 4.2.6.8 and 6.1.1.4'
Ag Ag -0.8971 1.1015 'International Tables Vol C Tables 4.2.6.8 and 6.1.1.4'

loop_
_geom_angle_atom_site_label_1
_geom_angle_atom_site_label_2
_geom_angle_atom_site_label_3
_geom_angle
C1 Ag1 Cl1 170.02(15)
C1 Ag1 H28A 74.9
Cl1 Ag1 H28A 95.4
C1 Ag1 H28B 71.9
Cl1 Ag1 H28B 101.6
H28A Ag1 H28B 35.1
C1 N1 C7 128.4(4)
C1 N1 C3 111.0(4)
C7 N1 C3 120.6(5)
C1 N2 C2 111.2(5)
C1 N2 C23 126.7(5)
C2 N2 C23 121.9(4)
N1 C1 N2 103.9(4)
N1 C1 Ag1 125.8(4)
N2 C1 Ag1 129.7(4)
C3 C2 N2 108.3(5)
C3 C2 H2 125.8
N2 C2 H2 125.8
C2 C3 C4 135.0(5)
C2 C3 N1 105.5(5)
C4 C3 N1 119.5(5)
C5 C4 C3 119.0(5)
C5 C4 H4 120.5
C3 C4 H4 120.5
C4 C5 C6 119.8(5)
C4 C5 H5 120.1
C6 C5 H5 120.1
C7 C6 C5 123.4(5)
C7 C6 H6 118.3
C5 C6 H6 118.3
C6 C7 N1 117.7(5)
C6 C7 C8 123.1(5)
N1 C7 C8 119.1(5)
C13 C8 C9 120.6(5)
C13 C8 C7 118.9(4)
C9 C8 C7 120.5(5)
C10 C9 C8 117.3(5)
C10 C9 C14 119.7(5)
C8 C9 C14 123.0(5)
C11 C10 C9 122.9(5)
C11 C10 H10 118.6
C9 C10 H10 118.6
C12 C11 C10 119.1(5)
C12 C11 C17 119.8(5)
C10 C11 C17 121.0(5)
C11 C12 C13 120.9(5)
C11 C12 H12 119.5
C13 C12 H12 119.5
C12 C13 C8 119.1(5)
C12 C13 C20 118.7(5)
C8 C13 C20 122.2(5)
C9 C14 C15 111.3(5)
C9 C14 C16 111.4(5)
C15 C14 C16 109.0(5)
C9 C14 H14 108.3
C15 C14 H14 108.3
C16 C14 H14 108.3
C14 C15 H15A 109.5
C14 C15 H15B 109.5
H15A C15 H15B 109.5
C14 C15 H15C 109.5
H15A C15 H15C 109.5
H15B C15 H15C 109.5
C14 C16 H16A 109.5
C14 C16 H16B 109.5
H16A C16 H16B 109.5
C14 C16 H16C 109.5
H16A C16 H16C 109.5
H16B C16 H16C 109.5
C18 C17 C19 111.6(5)
C18 C17 C11 111.8(5)
C19 C17 C11 110.9(4)
C18 C17 H17 107.4
C19 C17 H17 107.4
C11 C17 H17 107.4
C17 C18 H18A 109.5
C17 C18 H18B 109.5
H18A C18 H18B 109.5
C17 C18 H18C 109.5
H18A C18 H18C 109.5
H18B C18 H18C 109.5
C17 C19 H19A 109.5
C17 C19 H19B 109.5
H19A C19 H19B 109.5
C17 C19 H19C 109.5
H19A C19 H19C 109.5
H19B C19 H19C 109.5
C13 C20 C21 110.1(5)
C13 C20 C22 112.3(5)
C21 C20 C22 110.9(6)
C13 C20 H20 107.8
C21 C20 H20 107.8
C22 C20 H20 107.8
C20 C21 H21A 109.5
C20 C21 H21B 109.5
H21A C21 H21B 109.5
C20 C21 H21C 109.5
H21A C21 H21C 109.5
H21B C21 H21C 109.5
C20 C22 H22A 109.5
C20 C22 H22B 109.5
H22A C22 H22B 109.5
C20 C22 H22C 109.5
H22A C22 H22C 109.5
H22B C22 H22C 109.5
N2 C23 C29 107.8(5)
N2 C23 C28 114.4(5)
C29 C23 C28 109.3(5)
N2 C23 C24 108.2(5)
C29 C23 C24 109.8(5)
C28 C23 C24 107.3(5)
C23 C24 C25 108.3(5)
C23 C24 H24A 110.0
C25 C24 H24A 110.0
C23 C24 H24B 110.0
C25 C24 H24B 110.0
H24A C24 H24B 108.4
C26 C25 C31 115.0(6)
C26 C25 C24 104.7(6)
C31 C25 C24 103.5(6)
C26 C25 H25 111.1
C31 C25 H25 111.1
C24 C25 H25 111.1
C25 C26 C27 114.0(6)
C25 C26 H26A 108.8
C27 C26 H26A 108.8
C25 C26 H26B 108.8
C27 C26 H26B 108.8
H26A C26 H26B 107.6
C32 C27 C26 112.9(6)
C32 C27 C28 103.8(6)
C26 C27 C28 103.4(6)
C32 C27 H27 112.0
C26 C27 H27 112.0
C28 C27 H27 112.0
C23 C28 C27 112.0(5)
C23 C28 H28A 109.2
C27 C28 H28A 109.2
C23 C28 H28B 109.2
C27 C28 H28B 109.2
H28A C28 H28B 107.9
C23 C29 C30 111.0(5)
C23 C29 H29A 109.4
C30 C29 H29A 109.4
C23 C29 H29B 109.4
C30 C29 H29B 109.4
H29A C29 H29B 108.0
C32 C30 C31 113.1(6)
C32 C30 C29 105.6(6)
C31 C30 C29 101.8(6)
C32 C30 H30 111.9
C31 C30 H30 111.9
C29 C30 H30 111.9
C30 C31 C25 115.5(6)
C30 C31 H31A 108.4
C25 C31 H31A 108.4
C30 C31 H31B 108.4
C25 C31 H31B 108.4
H31A C31 H31B 107.5
C30 C32 C27 115.6(6)
C30 C32 H32A 108.4
C27 C32 H32A 108.4
C30 C32 H32B 108.4
C27 C32 H32B 108.4
H32A C32 H32B 107.4

loop_
_geom_bond_atom_site_label_1
_geom_bond_atom_site_label_2
_geom_bond_distance
Ag1 C1 2.103(5)
Ag1 Cl1 2.3377(16)
Ag1 H28A 2.6471
Ag1 H28B 2.6572
N1 C1 1.367(7)
N1 C7 1.399(7)
N1 C3 1.428(6)
N2 C1 1.377(7)
N2 C2 1.383(7)
N2 C23 1.498(7)
C2 C3 1.343(8)
C2 H2 0.9500
C3 C4 1.417(8)
C4 C5 1.352(8)
C4 H4 0.9500
C5 C6 1.431(8)
C5 H5 0.9500
C6 C7 1.336(8)
C6 H6 0.9500
C7 C8 1.510(7)
C8 C13 1.403(8)
C8 C9 1.413(7)
C9 C10 1.394(7)
C9 C14 1.516(8)
C10 C11 1.378(8)
C10 H10 0.9500
C11 C12 1.375(8)
C11 C17 1.536(7)
C12 C13 1.403(7)
C12 H12 0.9500
C13 C20 1.510(8)
C14 C15 1.543(9)
C14 C16 1.548(8)
C14 H14 1.0000
C15 H15A 0.9800
C15 H15B 0.9800
C15 H15C 0.9800
C16 H16A 0.9800
C16 H16B 0.9800
C16 H16C 0.9800
C17 C18 1.513(8)
C17 C19 1.534(8)
C17 H17 1.0000
C18 H18A 0.9800
C18 H18B 0.9800
C18 H18C 0.9800
C19 H19A 0.9800
C19 H19B 0.9800
C19 H19C 0.9800
C20 C21 1.515(10)
C20 C22 1.538(9)
C20 H20 1.0000
C21 H21A 0.9800
C21 H21B 0.9800
C21 H21C 0.9800
C22 H22A 0.9800
C22 H22B 0.9800
C22 H22C 0.9800
C23 C29 1.506(9)
C23 C28 1.521(9)
C23 C24 1.555(8)
C24 C25 1.622(10)
C24 H24A 0.9900
C24 H24B 0.9900
C25 C26 1.451(10)
C25 C31 1.486(10)
C25 H25 1.0000
C26 C27 1.512(9)
C26 H26A 0.9900
C26 H26B 0.9900
C27 C32 1.492(10)
C27 C28 1.588(9)
C27 H27 1.0000
C28 H28A 0.9900
C28 H28B 0.9900
C29 C30 1.604(10)
C29 H29A 0.9900
C29 H29B 0.9900
C30 C32 1.458(10)
C30 C31 1.485(9)
C30 H30 1.0000
C31 H31A 0.9900
C31 H31B 0.9900
C32 H32A 0.9900
C32 H32B 0.9900

loop_
_geom_torsion_atom_site_label_1
_geom_torsion_atom_site_label_2
_geom_torsion_atom_site_label_3
_geom_torsion_atom_site_label_4
_geom_torsion
C7 N1 C1 N2 -179.3(5)
C3 N1 C1 N2 1.4(6)
C7 N1 C1 Ag1 9.4(8)
C3 N1 C1 Ag1 -169.9(4)
C2 N2 C1 N1 -0.9(6)
C23 N2 C1 N1 174.5(5)
C2 N2 C1 Ag1 169.8(4)
C23 N2 C1 Ag1 -14.7(8)
H28A Ag1 C1 N1 161.4
H28B Ag1 C1 N1 -162.0
H28A Ag1 C1 N2 -7.5
H28B Ag1 C1 N2 29.1
C1 N2 C2 C3 0.2(7)
C23 N2 C2 C3 -175.5(5)
N2 C2 C3 C4 -178.5(6)
N2 C2 C3 N1 0.7(6)
C1 N1 C3 C2 -1.3(6)
C7 N1 C3 C2 179.3(5)
C1 N1 C3 C4 178.0(5)
C7 N1 C3 C4 -1.4(8)
C2 C3 C4 C5 178.5(6)
N1 C3 C4 C5 -0.5(8)
C3 C4 C5 C6 0.9(9)
C4 C5 C6 C7 0.5(9)
C5 C6 C7 N1 -2.4(8)
C5 C6 C7 C8 177.3(5)
C1 N1 C7 C6 -176.5(5)
C3 N1 C7 C6 2.8(7)
C1 N1 C7 C8 3.8(8)
C3 N1 C7 C8 -177.0(5)
C6 C7 C8 C13 79.9(7)
N1 C7 C8 C13 -100.4(6)
C6 C7 C8 C9 -97.3(7)
N1 C7 C8 C9 82.4(6)
C13 C8 C9 C10 0.0(8)
C7 C8 C9 C10 177.2(5)
C13 C8 C9 C14 179.1(5)
C7 C8 C9 C14 -3.7(8)
C8 C9 C10 C11 -0.5(8)
C14 C9 C10 C11 -179.6(5)
C9 C10 C11 C12 -0.2(8)
C9 C10 C11 C17 -178.6(5)
C10 C11 C12 C13 1.4(8)
C17 C11 C12 C13 179.8(5)
C11 C12 C13 C8 -1.9(8)
C11 C12 C13 C20 178.5(5)
C9 C8 C13 C12 1.2(8)
C7 C8 C13 C12 -176.1(5)
C9 C8 C13 C20 -179.2(5)
C7 C8 C13 C20 3.5(8)
C10 C9 C14 C15 67.1(7)
C8 C9 C14 C15 -112.0(6)
C10 C9 C14 C16 -54.8(7)
C8 C9 C14 C16 126.1(6)
C12 C11 C17 C18 127.6(6)
C10 C11 C17 C18 -54.0(7)
C12 C11 C17 C19 -107.2(6)
C10 C11 C17 C19 71.2(7)
C12 C13 C20 C21 67.0(7)
C8 C13 C20 C21 -112.6(6)
C12 C13 C20 C22 -57.1(7)
C8 C13 C20 C22 123.3(6)
C1 N2 C23 C29 -115.4(6)
C2 N2 C23 C29 59.6(7)
C1 N2 C23 C28 6.4(8)
C2 N2 C23 C28 -178.6(5)
C1 N2 C23 C24 125.9(6)
C2 N2 C23 C24 -59.1(7)
N2 C23 C24 C25 176.1(5)
C29 C23 C24 C25 58.7(7)
C28 C23 C24 C25 -59.9(7)
C23 C24 C25 C26 62.3(7)
C23 C24 C25 C31 -58.5(7)
C31 C25 C26 C27 44.8(10)
C24 C25 C26 C27 -68.1(8)
C25 C26 C27 C32 -45.7(10)
C25 C26 C27 C28 65.9(8)
N2 C23 C28 C27 -179.1(5)
C29 C23 C28 C27 -58.2(7)
C24 C23 C28 C27 60.8(7)
C32 C27 C28 C23 58.2(7)
C26 C27 C28 C23 -59.9(7)
N2 C23 C29 C30 -178.6(5)
C28 C23 C29 C30 56.5(7)
C24 C23 C29 C30 -60.9(7)
C23 C29 C30 C32 -57.5(7)
C23 C29 C30 C31 60.8(7)
C32 C30 C31 C25 44.2(10)
C29 C30 C31 C25 -68.6(8)
C26 C25 C31 C30 -44.5(9)
C24 C25 C31 C30 69.1(8)
C31 C30 C32 C27 -46.1(9)
C29 C30 C32 C27 64.4(8)
C26 C27 C32 C30 47.0(9)
C28 C27 C32 C30 -64.4(8)
